data_7044076
loop_
_publ_author_name
'Guo, Jipeng'
'Niu, Yanjun'
'Song, Lanying'
'Xu, Qiaofei'
'Lu, Jingkun'
'Ma, Pengtao'
'Zhang, Dongdi'
'Zhang, Chao'
'Niu, Jingyang'
'Wang, Jingping'

_publ_section_title
;
 Synthesis, characterization and catalytic epoxidation properties of
 lanthanide-stabilized peroxoisopolytungstates
;
_journal_name_full 'Dalton Trans.'
_journal_paper_doi 10.1039/C7DT02471A
_journal_year 2017
_chemical_formula_moiety 'K2 Na1.3333 O124 Tb4 W29, 12.6667(O)'
_chemical_formula_sum 'H57.3333 K2 Na1.3333 O136.6667 Tb4 W29'
_chemical_formula_weight 8320.64
_space_group_crystal_system cubic
_space_group_IT_number 220
_space_group_name_Hall 'I -4bd 2c 3'
_space_group_name_H-M_alt 'I -4 3 d'
_symmetry_space_group_name_Hall 'I -4bd 2c 3'
_symmetry_space_group_name_H-M 'I -4 3 d'
_atom_sites_solution_primary direct
_audit_creation_date 2016-10-28
_audit_creation_method
;
Olex2 1.2-beta
(compiled 2015.01.26 svn.r3150 for OlexSys, GUI svn.r4998)
;
_cell_angle_alpha 90
_cell_angle_beta 90
_cell_angle_gamma 90
_cell_formula_units_Z 12
_cell_length_a 35.774(4)
_cell_length_b 35.774(4)
_cell_length_c 35.774(4)
_cell_measurement_reflns_used 1070
_cell_measurement_temperature 296(2)
_cell_measurement_theta_max 16.02
_cell_measurement_theta_min 2.55
_cell_volume 45783(9)
_computing_cell_refinement 'SAINT v7.34A (Bruker, 200?)'
_computing_data_reduction 'SAINT v7.34A (Bruker, 200?)'
_computing_molecular_graphics 'Olex2 (Dolomanov et al., 2009)'
_computing_publication_material 'Olex2 (Dolomanov et al., 2009)'
_computing_structure_refinement 'ShelXL-2014/7 (Sheldrick, 2008)'
_computing_structure_solution 'ShelXS-1997 (Sheldrick, 2008)'
_diffrn_ambient_temperature 296.15
_diffrn_measured_fraction_theta_full 0.996
_diffrn_measured_fraction_theta_max 0.996
_diffrn_measurement_device_type 'CCD area detector'
_diffrn_measurement_method 'phi and omega scans'
_diffrn_radiation_monochromator graphite
_diffrn_radiation_type MoK\a
_diffrn_radiation_wavelength 0.71073
_diffrn_reflns_av_R_equivalents 0.1012
_diffrn_reflns_av_unetI/netI 0.0418
_diffrn_reflns_Laue_measured_fraction_full 0.996
_diffrn_reflns_Laue_measured_fraction_max 0.996
_diffrn_reflns_limit_h_max 42
_diffrn_reflns_limit_h_min -42
_diffrn_reflns_limit_k_max 42
_diffrn_reflns_limit_k_min -42
_diffrn_reflns_limit_l_max 42
_diffrn_reflns_limit_l_min -22
_diffrn_reflns_number 113413
_diffrn_reflns_point_group_measured_fraction_full 0.997
_diffrn_reflns_point_group_measured_fraction_max 0.997
_diffrn_reflns_theta_full 25.088
_diffrn_reflns_theta_max 25.088
_diffrn_reflns_theta_min 1.610
_exptl_absorpt_coefficient_mu 23.739
_exptl_absorpt_correction_T_max 0.0697
_exptl_absorpt_correction_T_min 0.0332
_exptl_absorpt_correction_type multi-scan
_exptl_absorpt_process_details SADABS
_exptl_crystal_colour colorless
_exptl_crystal_density_diffrn 3.621
_exptl_crystal_description block
_exptl_crystal_F_000 43312
_exptl_crystal_size_max 0.45
_exptl_crystal_size_mid 0.31
_exptl_crystal_size_min 0.24
_refine_diff_density_max 1.630
_refine_diff_density_min -1.378
_refine_diff_density_rms 0.278
_refine_ls_abs_structure_details
;
 Flack x determined using 2681 quotients [(I+)-(I-)]/[(I+)+(I-)]
 (Parsons, Flack and Wagner, Acta Cryst. B69 (2013) 249-259).
;
_refine_ls_abs_structure_Flack -0.046(10)
_refine_ls_extinction_method none
_refine_ls_goodness_of_fit_ref 1.187
_refine_ls_hydrogen_treatment undef
_refine_ls_matrix_type full
_refine_ls_number_parameters 406
_refine_ls_number_reflns 6779
_refine_ls_number_restraints 78
_refine_ls_restrained_S_all 1.188
_refine_ls_R_factor_all 0.0520
_refine_ls_R_factor_gt 0.0352
_refine_ls_shift/su_max 0.001
_refine_ls_shift/su_mean 0.000
_refine_ls_structure_factor_coef Fsqd
_refine_ls_weighting_details 'w=1/[\s^2^(Fo^2^)+(0.0298P)^2^+2211.5415P] where P=(Fo^2^+2Fc^2^)/3'
_refine_ls_weighting_scheme calc
_refine_ls_wR_factor_gt 0.0790
_refine_ls_wR_factor_ref 0.0925
_reflns_Friedel_coverage 0.902
_reflns_Friedel_fraction_full 0.998
_reflns_Friedel_fraction_max 0.998
_reflns_number_gt 5972
_reflns_number_total 6779
_reflns_threshold_expression 'I > 2\s(I)'
_cod_data_source_file c7dt02471a4.cif
_cod_data_source_block njy1
_cod_depositor_comments
;
The following automatic conversions were performed:

'_exptl_absorpt_correction_type' value 'Multi-scan' changed to
'multi-scan' according to
/home/data/users/saulius/crontab/automatic-downloads/rss-feeds/RSC/lib/dictionaries/cif_core.dic
dictionary named 'cif_core.dic' version 2.4.2 from 2011-04-26.

Automatic conversion script
Id: cif_fix_values 4973 2017-02-22 13:04:09Z antanas 

2024-03-11
Z value and formula fixed to values more according to usual
chemical conventions.                 miguel
;
_cod_original_formula_sum 'H172 K6 Na4 O410 Tb12 W87'
_cod_original_formula_weight 24961.92
_cod_original_formula_moiety '0.25(K24 Na16 O1488 Tb48 W348), 38(O)'
_cod_original_formula_units_Z 4
_cod_original_cell_volume 45784(16)
_cod_database_code 7044076
_shelx_space_group_comment
;
The symmetry employed for this shelxl refinement is uniquely defined
by the following loop, which should always be used as a source of
symmetry information in preference to the above space-group names.
They are only intended as comments.
;
_shelx_estimated_absorpt_t_max 0.070
_shelx_estimated_absorpt_t_min 0.033
_olex2_refinement_description
;
1. Uiso/Uaniso restraints and constraints
Uanis(O1W) \\sim Ueq, Uanis(O4W) \\sim Ueq, Uanis(O27) \\sim Ueq, Uanis(O16)
\\sim Ueq: with sigma of 0.01 and sigma for terminal atoms of 0.02
Uanis(O7W) \\sim Ueq, Uanis(O10W) \\sim Ueq, Uanis(O19) \\sim Ueq, Uanis(O22)
\\sim Ueq, Uanis(O8W) \\sim Ueq: with sigma of 0.01 and sigma for terminal
atoms of 0.02
Uanis(O5W) \\sim Ueq, Uanis(O1) \\sim Ueq, Uanis(O20) \\sim Ueq: with sigma of
0.005 and sigma for terminal atoms of 0.01
Uanis(O9W) \\sim Ueq: with sigma of 0.02 and sigma for terminal atoms of 0.04
2. Others
 Fixed Sof: O7W(0.5) O8W(0.5) O9W(0.16667) O10W(0.5)
;
_shelx_shelxl_version_number 2014/7
_olex2_submission_special_instructions 'No special instructions were received'

loop_
_space_group_symop_operation_xyz
'x, y, z'
'-x+1/2, -y, z+1/2'
'-x, y+1/2, -z+1/2'
'x+1/2, -y+1/2, -z'
'z, x, y'
'z+1/2, -x+1/2, -y'
'-z+1/2, -x, y+1/2'
'-z, x+1/2, -y+1/2'
'y, z, x'
'-y, z+1/2, -x+1/2'
'y+1/2, -z+1/2, -x'
'-y+1/2, -z, x+1/2'
'y+1/4, x+1/4, z+1/4'
'-y+1/4, -x+3/4, z+3/4'
'y+3/4, -x+1/4, -z+3/4'
'-y+3/4, x+3/4, -z+1/4'
'x+1/4, z+1/4, y+1/4'
'-x+3/4, z+3/4, -y+1/4'
'-x+1/4, -z+3/4, y+3/4'
'x+3/4, -z+1/4, -y+3/4'
'z+1/4, y+1/4, x+1/4'
'z+3/4, -y+1/4, -x+3/4'
'-z+3/4, y+3/4, -x+1/4'
'-z+1/4, -y+3/4, x+3/4'
'x+1/2, y+1/2, z+1/2'
'-x+1, -y+1/2, z+1'
'-x+1/2, y+1, -z+1'
'x+1, -y+1, -z+1/2'
'z+1/2, x+1/2, y+1/2'
'z+1, -x+1, -y+1/2'
'-z+1, -x+1/2, y+1'
'-z+1/2, x+1, -y+1'
'y+1/2, z+1/2, x+1/2'
'-y+1/2, z+1, -x+1'
'y+1, -z+1, -x+1/2'
'-y+1, -z+1/2, x+1'
'y+3/4, x+3/4, z+3/4'
'-y+3/4, -x+5/4, z+5/4'
'y+5/4, -x+3/4, -z+5/4'
'-y+5/4, x+5/4, -z+3/4'
'x+3/4, z+3/4, y+3/4'
'-x+5/4, z+5/4, -y+3/4'
'-x+3/4, -z+5/4, y+5/4'
'x+5/4, -z+3/4, -y+5/4'
'z+3/4, y+3/4, x+3/4'
'z+5/4, -y+3/4, -x+5/4'
'-z+5/4, y+5/4, -x+3/4'
'-z+3/4, -y+5/4, x+5/4'

loop_
_atom_site_label
_atom_site_type_symbol
_atom_site_fract_x
_atom_site_fract_y
_atom_site_fract_z
_atom_site_U_iso_or_equiv
_atom_site_adp_type
_atom_site_occupancy
_atom_site_site_symmetry_order
_atom_site_calc_flag
_atom_site_refinement_flags_posn
_atom_site_refinement_flags_adp
_atom_site_refinement_flags_occupancy
W1 W 0.5000 0.2500 0.1250 0.0110(4) Uani 1 4 d S T P
W2 W 0.54619(3) 0.15140(3) 0.06755(3) 0.0163(2) Uani 1 1 d . . .
W3 W 0.60208(3) 0.22278(3) 0.06522(3) 0.0162(2) Uani 1 1 d . . .
W4 W 0.61277(3) 0.15421(3) -0.00047(3) 0.0253(3) Uani 1 1 d . . .
W5 W 0.54939(4) 0.08713(3) 0.00445(3) 0.0307(3) Uani 1 1 d . . .
W6 W 0.53131(4) 0.15660(4) -0.05088(3) 0.0335(3) Uani 1 1 d . . .
W7 W 0.58683(4) 0.22902(4) -0.05476(3) 0.0378(3) Uani 1 1 d . . .
W8 W 0.66036(4) 0.23346(4) -0.00207(4) 0.0366(3) Uani 1 1 d . . .
Tb1 Tb 0.58147(3) 0.18387(3) 0.16894(4) 0.0192(3) Uani 1 1 d . . .
K1 K 0.5000 0.2500 0.0203(3) 0.037(2) Uani 1 2 d S T P
Na1 Na 0.5099(5) -0.0099(5) 0.0099(5) 0.063(8) Uani 1 3 d S T P
O1 O 0.5322(4) 0.2243(4) 0.1531(5) 0.016(3) Uani 1 1 d . U .
O2 O 0.5579(5) 0.1512(5) 0.1151(5) 0.022(4) Uani 1 1 d . . .
O3 O 0.4975(5) 0.1498(5) 0.0645(5) 0.022(4) Uani 1 1 d . . .
O4 O 0.5512(5) 0.2052(5) 0.0592(5) 0.023(4) Uani 1 1 d . . .
O5 O 0.6055(5) 0.1622(5) 0.0514(5) 0.023(4) Uani 1 1 d . . .
O6 O 0.5582(5) 0.1007(5) 0.0571(5) 0.026(4) Uani 1 1 d . . .
O7 O 0.5512(5) 0.1457(5) 0.0070(5) 0.028(4) Uani 1 1 d . . .
O8 O 0.6077(5) 0.2124(5) 0.1131(5) 0.024(4) Uani 1 1 d . . .
O9 O 0.5926(5) 0.2709(5) 0.0622(5) 0.025(4) Uani 1 1 d . . .
O10 O 0.6536(5) 0.2219(5) 0.0516(6) 0.031(5) Uani 1 1 d . . .
O11 O 0.6052(5) 0.2167(5) 0.0042(5) 0.025(4) Uani 1 1 d . . .
O12 O 0.6118(5) 0.1041(5) -0.0025(6) 0.036(5) Uani 1 1 d . . .
O13 O 0.6602(5) 0.1667(6) -0.0062(5) 0.032(5) Uani 1 1 d . . .
O14 O 0.5931(5) 0.1661(6) -0.0481(5) 0.030(5) Uani 1 1 d . . .
O15 O 0.5020(6) 0.0791(6) 0.0111(6) 0.037(5) Uani 1 1 d . . .
O16 O 0.5459(6) 0.1041(6) -0.0476(5) 0.037(5) Uani 1 1 d . U .
O17 O 0.5713(6) 0.0403(6) 0.0204(7) 0.050(6) Uani 1 1 d . . .
O18 O 0.5650(8) 0.0417(7) -0.0181(7) 0.058(7) Uani 1 1 d . . .
O19 O 0.4844(5) 0.1510(7) -0.0381(5) 0.041(6) Uani 1 1 d . U .
O20 O 0.5317(7) 0.1583(7) -0.0996(6) 0.048(6) Uani 1 1 d . U .
O21 O 0.5387(6) 0.2089(6) -0.0394(6) 0.043(6) Uani 1 1 d . . .
O22 O 0.5825(7) 0.2274(7) -0.1030(6) 0.051(6) Uani 1 1 d . U .
O23 O 0.5771(8) 0.2753(6) -0.0436(7) 0.055(7) Uani 1 1 d . . .
O24 O 0.6416(6) 0.2289(7) -0.0532(6) 0.045(6) Uani 1 1 d . . .
O25 O 0.6566(7) 0.2809(6) 0.0014(7) 0.054(7) Uani 1 1 d . . .
O26 O 0.7074(7) 0.2297(9) -0.0283(9) 0.069(8) Uani 1 1 d . . .
O27 O 0.7121(7) 0.2259(7) 0.0119(8) 0.058(7) Uani 1 1 d . U .
O1W O 0.6355(7) 0.1418(7) 0.1402(7) 0.060(7) Uani 1 1 d . U .
O2W O 0.5856(6) 0.1213(7) 0.1988(7) 0.051(6) Uani 1 1 d . . .
O3W O 0.5631(6) 0.1983(7) 0.2331(6) 0.044(6) Uani 1 1 d . . .
O4W O 0.6422(7) 0.1886(7) 0.2023(8) 0.066(8) Uani 1 1 d . U .
O5W O 0.6906(6) 0.2026(7) 0.1192(6) 0.047(6) Uani 1 1 d . U .
O6W O 0.7500 0.2935(10) 0.0000 0.084(15) Uani 1 2 d S T P
O7W O 0.4315(13) 0.1652(13) -0.0960(11) 0.048(12) Uani 0.5 1 d . U .
O8W O 0.5869(12) 0.0693(10) 0.1265(11) 0.032(9) Uani 0.5 1 d . U .
O9W O 0.450(2) 0.050(2) -0.050(2) 0.12(4) Uani 0.5 3 d S TU P
O10W O 0.697(2) 0.158(2) 0.072(2) 0.10(2) Uani 0.5 1 d . U .

loop_
_atom_site_aniso_label
_atom_site_aniso_U_11
_atom_site_aniso_U_22
_atom_site_aniso_U_33
_atom_site_aniso_U_23
_atom_site_aniso_U_13
_atom_site_aniso_U_12
W1 0.0101(6) 0.0101(6) 0.0129(9) 0.000 0.000 0.000
W2 0.0170(5) 0.0168(5) 0.0151(5) -0.0053(4) 0.0017(4) 0.0011(4)
W3 0.0135(5) 0.0190(5) 0.0161(5) -0.0008(4) 0.0019(4) 0.0011(4)
W4 0.0234(6) 0.0291(6) 0.0234(6) -0.0076(5) 0.0071(5) 0.0075(5)
W5 0.0349(7) 0.0261(6) 0.0310(7) -0.0167(5) 0.0031(5) 0.0025(5)
W6 0.0361(7) 0.0458(8) 0.0184(6) -0.0158(5) -0.0008(5) 0.0128(6)
W7 0.0506(8) 0.0420(8) 0.0207(6) 0.0011(5) 0.0117(6) 0.0113(6)
W8 0.0282(7) 0.0433(8) 0.0383(7) -0.0014(6) 0.0194(6) -0.0021(6)
Tb1 0.0180(6) 0.0191(6) 0.0206(6) 0.0005(5) -0.0036(5) 0.0028(5)
K1 0.041(6) 0.036(5) 0.035(5) 0.000 0.000 0.015(4)
Na1 0.063(8) 0.063(8) 0.063(8) -0.042(10) 0.042(10) -0.042(10)
O1 0.014(6) 0.011(6) 0.023(6) 0.000(5) -0.004(5) 0.006(5)
O2 0.028(10) 0.021(10) 0.017(9) -0.008(8) -0.005(7) -0.001(8)
O3 0.011(9) 0.027(10) 0.030(10) -0.004(8) 0.010(8) 0.001(8)
O4 0.010(9) 0.035(11) 0.024(10) -0.001(8) 0.001(7) 0.001(8)
O5 0.021(9) 0.027(10) 0.022(9) 0.000(8) 0.000(8) 0.009(8)
O6 0.041(12) 0.011(9) 0.025(10) -0.012(8) -0.005(9) -0.001(8)
O7 0.026(10) 0.030(11) 0.029(11) -0.012(9) 0.011(9) 0.005(8)
O8 0.023(10) 0.021(10) 0.028(10) 0.001(8) -0.012(8) -0.006(8)
O9 0.017(9) 0.007(8) 0.049(12) 0.005(8) 0.020(9) 0.001(7)
O10 0.011(9) 0.034(11) 0.047(12) -0.001(9) 0.012(9) -0.001(8)
O11 0.023(10) 0.021(10) 0.029(10) 0.007(8) 0.016(9) 0.000(8)
O12 0.033(12) 0.028(11) 0.047(13) -0.019(10) -0.002(10) 0.017(9)
O13 0.017(10) 0.049(12) 0.029(11) -0.010(9) -0.001(8) 0.004(9)
O14 0.034(11) 0.037(11) 0.018(9) 0.002(9) 0.003(8) 0.008(9)
O15 0.031(11) 0.034(12) 0.047(13) -0.021(10) -0.008(10) -0.015(10)
O16 0.051(10) 0.036(9) 0.024(9) -0.020(8) -0.005(8) 0.006(8)
O17 0.046(14) 0.036(13) 0.068(18) -0.011(12) 0.008(13) 0.009(11)
O18 0.08(2) 0.035(14) 0.056(17) -0.013(12) 0.015(14) -0.013(13)
O19 0.025(10) 0.070(14) 0.027(10) -0.028(10) 0.001(8) 0.015(10)
O20 0.056(11) 0.062(11) 0.026(9) -0.016(9) 0.006(9) 0.019(9)
O21 0.053(14) 0.054(15) 0.022(11) -0.013(10) 0.009(10) 0.020(12)
O22 0.073(15) 0.066(14) 0.014(10) 0.002(10) 0.000(10) -0.006(12)
O23 0.09(2) 0.028(12) 0.042(14) 0.007(10) 0.024(13) 0.013(13)
O24 0.039(13) 0.064(16) 0.032(12) -0.006(11) 0.022(10) 0.003(11)
O25 0.065(17) 0.045(14) 0.052(15) -0.006(12) 0.038(13) -0.020(12)
O26 0.028(13) 0.09(2) 0.09(2) -0.004(17) 0.034(14) -0.008(13)
O27 0.042(11) 0.067(12) 0.066(12) -0.004(10) 0.010(10) -0.007(10)
O1W 0.056(14) 0.068(15) 0.057(14) 0.014(12) -0.005(12) 0.043(12)
O2W 0.027(12) 0.048(14) 0.077(18) 0.029(13) -0.012(12) 0.014(10)
O3W 0.051(14) 0.052(14) 0.028(12) -0.011(10) 0.005(10) -0.014(12)
O4W 0.038(13) 0.065(15) 0.095(18) -0.012(14) -0.031(13) 0.014(12)
O5W 0.035(10) 0.062(11) 0.043(10) 0.017(9) -0.022(8) 0.019(9)
O6W 0.09(3) 0.025(19) 0.14(4) 0.000 0.04(3) 0.000
O7W 0.05(2) 0.06(2) 0.029(18) -0.035(17) -0.028(16) 0.034(18)
O8W 0.05(2) 0.012(15) 0.032(18) -0.002(14) -0.024(16) 0.014(15)
O9W 0.12(4) 0.12(4) 0.12(4) 0.03(3) -0.03(3) 0.03(3)
O10W 0.09(3) 0.10(3) 0.10(3) 0.02(2) -0.03(2) 0.04(2)

loop_
_atom_type_symbol
_atom_type_description
_atom_type_scat_dispersion_real
_atom_type_scat_dispersion_imag
_atom_type_scat_source
C C 0.0033 0.0016 'International Tables Vol C Tables 4.2.6.8 and 6.1.1.4'
H H 0.0000 0.0000 'International Tables Vol C Tables 4.2.6.8 and 6.1.1.4'
Na Na 0.0362 0.0249 'International Tables Vol C Tables 4.2.6.8 and 6.1.1.4'
O O 0.0106 0.0060 'International Tables Vol C Tables 4.2.6.8 and 6.1.1.4'
P P 0.1023 0.0942 'International Tables Vol C Tables 4.2.6.8 and 6.1.1.4'
Nb Nb -2.0727 0.6215 'International Tables Vol C Tables 4.2.6.8 and 6.1.1.4'
Tb Tb -0.1723 4.1537 'International Tables Vol C Tables 4.2.6.8 and 6.1.1.4'
W W -0.8490 6.8722 'International Tables Vol C Tables 4.2.6.8 and 6.1.1.4'
K K 0.2009 0.2494 'International Tables Vol C Tables 4.2.6.8 and 6.1.1.4'

loop_
_geom_angle_atom_site_label_1
_geom_angle_atom_site_label_2
_geom_angle_atom_site_label_3
_geom_angle
_geom_angle_site_symmetry_1
_geom_angle_site_symmetry_3
K1 W1 K1 180.0 39_454 .
O1 W1 K1 55.7(5) 16_545 .
O1 W1 K1 55.7(5) . 39_454
O1 W1 K1 55.7(5) 39_454 .
O1 W1 K1 124.3(5) . .
O1 W1 K1 124.3(5) 39_454 39_454
O1 W1 K1 124.3(5) 26_554 .
O1 W1 K1 124.3(5) 16_545 39_454
O1 W1 K1 55.7(5) 26_554 39_454
O1 W1 O1 108.5(5) 39_454 26_554
O1 W1 O1 108.5(5) 16_545 26_554
O1 W1 O1 111.4(11) 26_554 .
O1 W1 O1 111.4(11) 39_454 16_545
O1 W1 O1 108.5(5) 16_545 .
O1 W1 O1 108.5(5) 39_454 .
O2 W2 W5 132.0(6) . .
O2 W2 O4 97.5(8) . .
O2 W2 O5 91.5(7) . .
O2 W2 O6 97.7(8) . .
O2 W2 O7 160.7(8) . .
O3 W2 W5 88.2(6) . .
O3 W2 O2 107.3(8) . .
O3 W2 O4 96.6(8) . .
O3 W2 O5 159.7(7) . .
O3 W2 O6 100.5(8) . .
O3 W2 O7 91.0(8) . .
O4 W2 W5 126.2(5) . .
O4 W2 O5 72.7(7) . .
O4 W2 O7 86.1(7) . .
O5 W2 W5 84.8(5) . .
O6 W2 W5 34.3(5) . .
O6 W2 O4 152.5(8) . .
O6 W2 O5 84.2(7) . .
O6 W2 O7 72.3(7) . .
O7 W2 W5 40.2(5) . .
O7 W2 O5 71.4(7) . .
W8 W3 K1 104.82(12) . .
O4 W3 W8 124.4(5) . .
O4 W3 K1 36.7(5) . .
O4 W3 O5 73.1(7) . .
O4 W3 O11 84.5(7) . .
O5 W3 W8 85.1(5) . .
O5 W3 K1 101.1(4) . .
O8 W3 W8 132.9(6) . .
O8 W3 K1 122.0(6) . .
O8 W3 O4 98.4(8) . .
O8 W3 O5 90.3(7) . .
O8 W3 O10 97.8(9) . .
O8 W3 O11 159.8(7) . .
O9 W3 W8 87.9(6) . .
O9 W3 K1 64.6(6) . .
O9 W3 O4 97.4(8) . .
O9 W3 O5 161.8(8) . .
O9 W3 O8 106.7(9) . .
O9 W3 O10 100.8(8) . .
O9 W3 O11 92.6(8) . .
O10 W3 W8 35.1(6) . .
O10 W3 K1 139.7(7) . .
O10 W3 O4 150.9(8) . .
O10 W3 O5 82.8(8) . .
O10 W3 O11 72.2(8) . .
O11 W3 W8 39.9(5) . .
O11 W3 K1 71.3(5) . .
O11 W3 O5 71.4(6) . .
O5 W4 O7 76.6(7) . .
O5 W4 O11 76.2(7) . .
O7 W4 O11 90.5(7) . .
O12 W4 O5 100.8(9) . .
O12 W4 O7 81.4(8) . .
O12 W4 O11 171.8(8) . .
O12 W4 O14 100.4(9) . .
O13 W4 O5 101.9(8) . .
O13 W4 O7 173.2(8) . .
O13 W4 O11 82.7(8) . .
O13 W4 O12 105.4(9) . .
O13 W4 O14 101.3(9) . .
O14 W4 O5 142.8(8) . .
O14 W4 O7 76.8(8) . .
O14 W4 O11 78.4(8) . .
O6 W5 W2 33.0(5) . .
O6 W5 O7 73.0(7) . .
O6 W5 O12 83.4(8) . .
O7 W5 W2 42.1(5) . .
O7 W5 O12 73.4(7) . .
O12 W5 W2 85.6(5) . .
O15 W5 W2 89.3(6) . .
O15 W5 O6 93.8(9) . .
O15 W5 O7 100.8(8) . .
O15 W5 O12 174.1(8) . .
O15 W5 O16 96.7(10) . .
O15 W5 O17 102.3(10) . .
O15 W5 O18 101.8(10) . .
O16 W5 W2 116.2(6) . .
O16 W5 O6 147.2(8) . .
O16 W5 O7 74.6(8) . .
O16 W5 O12 83.1(9) . .
O17 W5 W2 115.2(8) . .
O17 W5 O6 82.4(9) . .
O17 W5 O7 147.1(9) . .
O17 W5 O12 82.5(8) . .
O17 W5 O16 125.0(9) . .
O18 W5 W2 156.7(9) . .
O18 W5 O6 124.7(10) . .
O18 W5 O7 149.8(9) . .
O18 W5 O12 84.0(9) . .
O18 W5 O16 83.1(10) . .
O18 W5 O17 42.7(10) . .
O7 W6 O14 70.8(7) . .
O16 W6 O7 72.0(7) . .
O16 W6 O14 83.1(8) . .
O19 W6 O7 92.5(8) . .
O19 W6 O14 162.2(8) . .
O19 W6 O16 97.4(11) . .
O19 W6 O21 100.8(10) . .
O20 W6 O7 159.1(9) . .
O20 W6 O14 91.8(9) . .
O20 W6 O16 95.2(9) . .
O20 W6 O19 105.8(10) . .
O20 W6 O21 100.2(10) . .
O21 W6 O7 85.9(8) . .
O21 W6 O14 73.0(8) . .
O21 W6 O16 151.8(9) . .
O11 W7 O14 71.4(6) . .
O21 W7 O11 85.5(8) . .
O21 W7 O14 72.0(8) . .
O21 W7 O24 151.2(10) . .
O22 W7 O11 162.1(10) . .
O22 W7 O14 94.5(9) . .
O22 W7 O21 100.9(10) . .
O22 W7 O23 104.0(11) . .
O22 W7 O24 96.7(10) . .
O23 W7 O11 91.7(9) . .
O23 W7 O14 159.8(9) . .
O23 W7 O21 96.4(11) . .
O23 W7 O24 101.3(12) . .
O24 W7 O11 71.4(8) . .
O24 W7 O14 84.1(9) . .
O10 W8 W3 33.6(5) . .
O10 W8 O11 73.6(7) . .
O10 W8 O13 81.4(7) . .
O11 W8 W3 42.7(5) . .
O11 W8 O13 73.5(6) . .
O13 W8 W3 85.7(4) . .
O24 W8 W3 117.9(6) . .
O24 W8 O10 148.0(8) . .
O24 W8 O11 75.6(8) . .
O24 W8 O13 81.9(8) . .
O25 W8 W3 90.7(7) . .
O25 W8 O10 97.3(10) . .
O25 W8 O11 101.8(10) . .
O25 W8 O13 175.3(9) . .
O25 W8 O24 97.2(12) . .
O25 W8 O26 100.0(11) . .
O25 W8 O27 101.2(12) . .
O26 W8 W3 157.3(9) . .
O26 W8 O10 124.3(11) . .
O26 W8 O11 149.5(11) . .
O26 W8 O13 84.4(10) . .
O26 W8 O24 80.7(11) . .
O26 W8 O27 44.2(11) . .
O27 W8 W3 114.3(8) . .
O27 W8 O10 80.7(10) . .
O27 W8 O11 147.3(9) . .
O27 W8 O13 83.1(9) . .
O27 W8 O24 124.0(10) . .
O1 Tb1 K1 44.0(4) . 39_454
O1 Tb1 O2 80.9(6) . .
O1 Tb1 O3 72.0(6) . 16_545
O1 Tb1 O8 80.4(6) . .
O1 Tb1 O9 69.0(6) . 39_454
O1 Tb1 O1W 143.3(7) . .
O1 Tb1 O2W 134.6(6) . .
O1 Tb1 O3W 83.9(7) . .
O1 Tb1 O4W 136.9(7) . .
O2 Tb1 K1 115.5(4) . 39_454
O2 Tb1 O3 137.9(6) . 16_545
O2 Tb1 O8 71.4(6) . .
O2 Tb1 O9 73.9(6) . 39_454
O2 Tb1 O1W 70.8(7) . .
O2 Tb1 O2W 85.9(7) . .
O2 Tb1 O3W 139.5(7) . .
O2 Tb1 O4W 136.5(8) . .
O3 Tb1 K1 63.6(4) 16_545 39_454
O3 Tb1 O9 122.2(6) 16_545 39_454
O3 Tb1 O1W 114.9(8) 16_545 .
O3 Tb1 O2W 135.9(7) 16_545 .
O3 Tb1 O3W 69.5(7) 16_545 .
O3 Tb1 O4W 65.2(7) 16_545 .
O8 Tb1 K1 116.2(4) . 39_454
O8 Tb1 O3 72.7(6) . 16_545
O8 Tb1 O9 136.6(6) . 39_454
O8 Tb1 O1W 68.9(7) . .
O8 Tb1 O2W 135.2(7) . .
O8 Tb1 O3W 141.9(7) . .
O8 Tb1 O4W 91.7(8) . .
O9 Tb1 K1 58.7(4) 39_454 39_454
O9 Tb1 O1W 122.0(8) 39_454 .
O9 Tb1 O2W 65.6(6) 39_454 .
O9 Tb1 O4W 131.6(9) 39_454 .
O1W Tb1 K1 172.6(5) . 39_454
O2W Tb1 K1 108.3(6) . 39_454
O2W Tb1 O1W 67.3(8) . .
O2W Tb1 O4W 78.6(8) . .
O3W Tb1 K1 39.9(6) . 39_454
O3W Tb1 O9 65.5(7) . 39_454
O3W Tb1 O1W 132.8(8) . .
O3W Tb1 O2W 78.6(8) . .
O3W Tb1 O4W 76.6(9) . .
O4W Tb1 K1 108.0(7) . 39_454
O4W Tb1 O1W 65.7(9) . .
W1 K1 W3 66.95(12) . .
W1 K1 W3 66.95(12) . 26_554
W1 K1 Tb1 59.91(11) . 16_545
W3 K1 W3 133.9(2) . 26_554
W3 K1 Tb1 97.42(14) 26_554 16_545
W3 K1 Tb1 58.54(7) . 16_545
O1 K1 W1 28.3(3) 39_454 .
O1 K1 W1 28.3(3) 16_545 .
O1 K1 W3 58.7(3) 39_454 26_554
O1 K1 W3 80.2(3) 39_454 .
O1 K1 W3 80.2(3) 16_545 26_554
O1 K1 W3 58.7(3) 16_545 .
O1 K1 Tb1 88.2(3) 39_454 16_545
O1 K1 Tb1 31.6(3) 16_545 16_545
O1 K1 O1 56.6(6) 16_545 39_454
O4 K1 W1 60.3(4) 26_554 .
O4 K1 W1 60.3(4) . .
O4 K1 W3 121.5(4) . 26_554
O4 K1 W3 24.4(4) 26_554 26_554
O4 K1 W3 24.4(4) . .
O4 K1 W3 121.5(4) 26_554 .
O4 K1 Tb1 77.2(4) . 16_545
O4 K1 Tb1 74.0(4) 26_554 16_545
O4 K1 O1 65.2(5) 26_554 39_454
O4 K1 O1 62.9(5) 26_554 16_545
O4 K1 O1 62.9(5) . 39_454
O4 K1 O1 65.2(5) . 16_545
O4 K1 O4 120.5(8) 26_554 .
O4 K1 O21 76.5(6) 26_554 26_554
O4 K1 O21 162.6(6) 26_554 .
O4 K1 O21 76.5(6) . .
O4 K1 O21 162.6(6) . 26_554
O4 K1 O3W 92.8(6) . 16_545
O4 K1 O3W 92.8(6) 26_554 39_454
O4 K1 O3W 89.6(6) . 39_454
O4 K1 O3W 89.6(6) 26_554 16_545
O21 K1 W1 136.6(4) 26_554 .
O21 K1 W1 136.6(4) . .
O21 K1 W3 75.3(4) 26_554 26_554
O21 K1 W3 145.3(5) . 26_554
O21 K1 W3 75.3(4) . .
O21 K1 W3 145.3(5) 26_554 .
O21 K1 Tb1 106.5(5) 26_554 16_545
O21 K1 Tb1 116.3(5) . 16_545
O21 K1 O1 126.4(5) 26_554 16_545
O21 K1 O1 133.3(5) . 16_545
O21 K1 O1 126.4(5) . 39_454
O21 K1 O1 133.3(5) 26_554 39_454
O21 K1 O21 86.9(9) 26_554 .
O3W K1 W1 92.4(4) 16_545 .
O3W K1 W1 92.4(4) 39_454 .
O3W K1 W3 68.7(4) 16_545 .
O3W K1 W3 68.7(4) 39_454 26_554
O3W K1 W3 113.3(4) 39_454 .
O3W K1 W3 113.3(4) 16_545 26_554
O3W K1 Tb1 152.3(5) 39_454 16_545
O3W K1 Tb1 32.5(4) 16_545 16_545
O3W K1 O1 64.1(5) 16_545 16_545
O3W K1 O1 120.7(6) 16_545 39_454
O3W K1 O1 120.7(6) 39_454 16_545
O3W K1 O1 64.1(5) 39_454 39_454
O3W K1 O21 83.2(6) 16_545 26_554
O3W K1 O21 83.2(6) 39_454 .
O3W K1 O21 93.3(7) 16_545 .
O3W K1 O21 93.3(7) 39_454 26_554
O3W K1 O3W 175.2(9) 39_454 16_545
O17 Na1 O17 117.6(4) 12_554 6
O17 Na1 O17 117.6(4) 12_554 .
O17 Na1 O17 117.6(4) . 6
O17 Na1 O18 141.3(6) 12_554 .
O17 Na1 O18 28.2(7) . .
O17 Na1 O18 141.3(6) 6 12_554
O17 Na1 O18 141.3(6) . 6
O17 Na1 O18 100.6(6) 6 .
O17 Na1 O18 100.6(6) . 12_554
O17 Na1 O18 28.2(7) 12_554 12_554
O17 Na1 O18 28.2(7) 6 6
O17 Na1 O18 100.6(6) 12_554 6
O18 Na1 O18 117.0(5) 12_554 .
O18 Na1 O18 117.0(5) 6 .
O18 Na1 O18 117.0(5) 12_554 6
W1 O1 Tb1 159.6(9) . .
W1 O1 K1 96.0(6) . 39_454
Tb1 O1 K1 104.4(6) . 39_454
W2 O2 Tb1 149.2(10) . .
W2 O3 Tb1 154.8(10) . 39_454
W2 O4 K1 125.3(7) . .
W3 O4 W2 112.9(8) . .
W3 O4 K1 118.9(8) . .
W3 O5 W2 93.4(6) . .
W4 O5 W2 111.0(8) . .
W4 O5 W3 111.8(8) . .
W2 O6 W5 112.8(9) . .
W2 O7 W4 100.7(8) . .
W2 O7 W6 151.8(9) . .
W5 O7 W2 97.7(8) . .
W5 O7 W4 99.2(7) . .
W5 O7 W6 97.1(7) . .
W6 O7 W4 100.3(7) . .
W3 O8 Tb1 147.4(9) . .
W3 O9 Tb1 157.0(10) . 16_545
W3 O10 W8 111.3(10) . .
W3 O11 W4 100.2(7) . .
W3 O11 W7 153.7(9) . .
W7 O11 W4 99.1(7) . .
W8 O11 W3 97.4(8) . .
W8 O11 W4 99.4(7) . .
W8 O11 W7 96.9(7) . .
W4 O12 W5 105.9(8) . .
W4 O13 W8 104.3(8) . .
W4 O14 W6 111.9(9) . .
W4 O14 W7 110.7(9) . .
W6 O14 W7 92.8(7) . .
W6 O16 W5 111.8(9) . .
W5 O17 Na1 101.2(11) . .
O18 O17 W5 67.3(15) . .
O18 O17 Na1 76.7(15) . .
W5 O18 Na1 101.5(10) . .
O17 O18 W5 70.0(14) . .
O17 O18 Na1 75.1(15) . .
W6 O21 W7 114.9(10) . .
W6 O21 K1 125.0(10) . .
W7 O21 K1 115.9(9) . .
W8 O24 W7 111.7(9) . .
O27 O26 W8 68.0(14) . .
O26 O27 W8 67.8(14) . .
Tb1 O3W K1 107.6(8) . 39_454

loop_
_geom_bond_atom_site_label_1
_geom_bond_atom_site_label_2
_geom_bond_distance
_geom_bond_site_symmetry_2
W1 K1 3.747(10) .
W1 K1 3.747(10) 39_454
W1 O1 1.786(15) .
W1 O1 1.786(15) 16_545
W1 O1 1.786(15) 39_454
W1 O1 1.786(15) 26_554
W2 W5 3.2242(15) .
W2 O2 1.752(17) .
W2 O3 1.747(17) .
W2 O4 1.955(19) .
W2 O5 2.232(18) .
W2 O6 1.902(17) .
W2 O7 2.182(19) .
W3 W8 3.2073(16) .
W3 K1 4.108(4) .
W3 O4 1.937(17) .
W3 O5 2.226(18) .
W3 O8 1.763(18) .
W3 O9 1.760(16) .
W3 O10 1.906(17) .
W3 O11 2.195(19) .
W4 O5 1.896(18) .
W4 O7 2.240(18) .
W4 O11 2.259(17) .
W4 O12 1.795(19) .
W4 O13 1.767(18) .
W4 O14 1.894(18) .
W5 O6 1.969(17) .
W5 O7 2.099(18) .
W5 O12 2.33(2) .
W5 O15 1.74(2) .
W5 O16 1.96(2) .
W5 O17 1.94(2) .
W5 O18 1.90(2) .
W6 O7 2.22(2) .
W6 O14 2.24(2) .
W6 O16 1.95(2) .
W6 O19 1.75(2) .
W6 O20 1.74(2) .
W6 O21 1.93(2) .
W7 O11 2.254(19) .
W7 O14 2.27(2) .
W7 O21 1.94(2) .
W7 O22 1.73(2) .
W7 O23 1.74(2) .
W7 O24 1.96(2) .
W8 O10 1.98(2) .
W8 O11 2.074(18) .
W8 O13 2.39(2) .
W8 O24 1.96(2) .
W8 O25 1.71(2) .
W8 O26 1.93(2) .
W8 O27 1.93(3) .
Tb1 K1 4.338(5) 39_454
Tb1 O1 2.348(15) .
Tb1 O2 2.406(16) .
Tb1 O3 2.444(16) 16_545
Tb1 O8 2.432(19) .
Tb1 O9 2.457(16) 39_454
Tb1 O1W 2.66(2) .
Tb1 O2W 2.48(2) .
Tb1 O3W 2.44(2) .
Tb1 O4W 2.48(2) .
K1 W3 4.108(4) 26_554
K1 Tb1 4.339(5) 16_545
K1 O1 3.112(19) 39_454
K1 O1 3.112(19) 16_545
K1 O4 2.805(18) .
K1 O4 2.805(18) 26_554
K1 O21 2.94(2) 26_554
K1 O21 2.94(2) .
K1 O3W 2.92(2) 39_454
K1 O3W 2.92(2) 16_545
Na1 O17 2.86(2) 6
Na1 O17 2.86(2) .
Na1 O17 2.86(2) 12_554
Na1 O18 2.88(3) 6
Na1 O18 2.88(3) 12_554
Na1 O18 2.88(3) .
O1 K1 3.112(19) 39_454
O3 Tb1 2.444(16) 39_454
O9 Tb1 2.457(16) 16_545
O17 O18 1.40(3) .
O26 O27 1.45(4) .
O3W K1 2.92(2) 39_454
